data_7237355
loop_
_publ_author_name
'Zhai, Lu'
'Yang, Zhu-Xi'
'Zhang, Wen-Wei'
'Zuo, Jing-Lin'
'Ren, Xiao-Ming'

_publ_section_title
;
 Dual-emission and thermochromic luminescence alkaline earth metal
 coordination polymers and their blend films with polyvinylidene fluoride
 for detecting nitrobenzene vapor
;
_journal_issue 26
_journal_name_full 'Journal of Materials Chemistry C'
_journal_page_first 7030
_journal_paper_doi 10.1039/C8TC02400F
_journal_volume 6
_journal_year 2018
_chemical_formula_moiety 'C44 H38 Ba3 O20 S4'
_chemical_formula_sum 'C44 H38 Ba3 O20 S4'
_chemical_formula_weight 1427.00
_space_group_crystal_system triclinic
_space_group_IT_number 2
_space_group_name_Hall '-P 1'
_space_group_name_H-M_alt 'P -1'
_atom_sites_solution_hydrogens geom
_atom_sites_solution_primary iterative
_audit_creation_date 2017-12-15
_audit_creation_method
;
Olex2 1.2
(compiled 2017.08.10 svn.r3458 for OlexSys, GUI svn.r5381)
;
_audit_update_record
;
2018-04-04 deposited with the CCDC.
2018-06-08 downloaded from the CCDC.
;
_cell_angle_alpha 65.383(2)
_cell_angle_beta 67.374(2)
_cell_angle_gamma 71.286(3)
_cell_formula_units_Z 1
_cell_length_a 10.4838(12)
_cell_length_b 11.4338(13)
_cell_length_c 13.0145(15)
_cell_measurement_reflns_used 9985
_cell_measurement_temperature 173(2)
_cell_measurement_theta_max 27.56
_cell_measurement_theta_min 3.10
_cell_volume 1284.9(3)
_computing_cell_refinement 'SAINT v8.37A (Bruker, 2015)'
_computing_data_reduction 'SAINT v8.37A (Bruker, 2015)'
_computing_molecular_graphics 'Olex2 (Dolomanov et al., 2009)'
_computing_publication_material 'Olex2 (Dolomanov et al., 2009)'
_computing_structure_refinement 'ShelXL (Sheldrick, 2015)'
_computing_structure_solution 'olex2.solve (Bourhis et al., 2015)'
_diffrn_ambient_temperature 173.15
_diffrn_measured_fraction_theta_full 0.997
_diffrn_measured_fraction_theta_max 0.994
_diffrn_measurement_device_type 'CCD area detector'
_diffrn_measurement_method 'phi and omega scans'
_diffrn_radiation_monochromator graphite
_diffrn_radiation_type MoK\a
_diffrn_radiation_wavelength 0.71073
_diffrn_reflns_av_R_equivalents 0.0209
_diffrn_reflns_av_unetI/netI 0.0256
_diffrn_reflns_Laue_measured_fraction_full 0.997
_diffrn_reflns_Laue_measured_fraction_max 0.994
_diffrn_reflns_limit_h_max 13
_diffrn_reflns_limit_h_min -13
_diffrn_reflns_limit_k_max 14
_diffrn_reflns_limit_k_min -14
_diffrn_reflns_limit_l_max 16
_diffrn_reflns_limit_l_min -16
_diffrn_reflns_number 17329
_diffrn_reflns_point_group_measured_fraction_full 0.997
_diffrn_reflns_point_group_measured_fraction_max 0.994
_diffrn_reflns_theta_full 25.242
_diffrn_reflns_theta_max 27.585
_diffrn_reflns_theta_min 3.104
_exptl_absorpt_coefficient_mu 2.511
_exptl_absorpt_correction_type none
_exptl_crystal_colour 'light yellow'
_exptl_crystal_colour_modifier light
_exptl_crystal_colour_primary yellow
_exptl_crystal_density_diffrn 1.844
_exptl_crystal_description block
_exptl_crystal_F_000 694
_exptl_crystal_size_max 0.3
_exptl_crystal_size_mid 0.2
_exptl_crystal_size_min 0.2
_refine_diff_density_max 1.299
_refine_diff_density_min -1.858
_refine_diff_density_rms 0.107
_refine_ls_extinction_method none
_refine_ls_goodness_of_fit_ref 1.128
_refine_ls_hydrogen_treatment constr
_refine_ls_matrix_type full
_refine_ls_number_parameters 376
_refine_ls_number_reflns 5915
_refine_ls_number_restraints 142
_refine_ls_restrained_S_all 1.262
_refine_ls_R_factor_all 0.0405
_refine_ls_R_factor_gt 0.0314
_refine_ls_shift/su_max 0.003
_refine_ls_shift/su_mean 0.000
_refine_ls_structure_factor_coef Fsqd
_refine_ls_weighting_details 'w=1/[\s^2^(Fo^2^)+(0.0226P)^2^+3.0407P] where P=(Fo^2^+2Fc^2^)/3'
_refine_ls_weighting_scheme calc
_refine_ls_wR_factor_gt 0.0680
_refine_ls_wR_factor_ref 0.0720
_reflns_Friedel_coverage 0.000
_reflns_number_gt 5079
_reflns_number_total 5915
_reflns_threshold_expression 'I > 2\s(I)'
_cod_data_source_file c8tc02400f2.cif
_cod_data_source_block 2
_cod_database_code 7237355
_shelx_shelxl_version_number 2014/7
_shelx_space_group_comment
;
The symmetry employed for this shelxl refinement is uniquely defined
by the following loop, which should always be used as a source of
symmetry information in preference to the above space-group names.
They are only intended as comments.
;
_shelx_estimated_absorpt_t_max 0.634
_shelx_estimated_absorpt_t_min 0.520
_olex2_refinement_description
;
1. Fixed Uiso
 At 1.2 times of:
  All C(H) groups, All O(H) groups
 At 1.5 times of:
  All C(H,H,H) groups
2. Rigid bond restraints
 S1, C20, C20', C19, C19', O9, Ba2
 with sigma for 1-2 distances of 0.004 and sigma for 1-3 distances of 0.004
 S2, S2', O10, C21, C21', C22, C22', Ba2
 with sigma for 1-2 distances of 0.004 and sigma for 1-3 distances of 0.004
3. Uiso/Uaniso restraints and constraints
S1 \\sim C20 \\sim C20' \\sim C19 \\sim C19' \\sim O9 \\sim Ba2: within 2A with
sigma of 0.004 and sigma for terminal atoms of 0.004
S2 \\sim S2' \\sim O10 \\sim C21 \\sim C21' \\sim C22 \\sim C22' \\sim Ba2:
within 2A with sigma of 0.004 and sigma for terminal atoms of 0.004
4. Others
 Fixed Sof: C19(0.599) H19A(0.599) H19B(0.599) H19C(0.599) C20(0.599)
 H20A(0.599) H20B(0.599) H20C(0.599) S2(0.599) C21(0.599) H21A(0.599)
 H21B(0.599) H21C(0.599) C22(0.599) H22A(0.599) H22B(0.599) H22C(0.599)
 C19'(0.401) H19D(0.401) H19E(0.401) H19F(0.401) C20'(0.401) H20D(0.401)
 H20E(0.401) H20F(0.401) S2'(0.401) C21'(0.401) H21D(0.401) H21E(0.401)
 H21F(0.401) C22'(0.401) H22D(0.401) H22E(0.401) H22F(0.401)
5.a Aromatic/amide H refined with riding coordinates:
 C3(H3), C6(H6), C7(H7), C12(H12), C13(H13), C16(H16)
5.b Idealised Me refined as rotating group:
 C19(H19A,H19B,H19C), C20(H20A,H20B,H20C), C21(H21A,H21B,H21C), C22(H22A,H22B,
 H22C), C19'(H19D,H19E,H19F), C20'(H20D,H20E,H20F), C21'(H21D,H21E,H21F),
 C22'(H22D,H22E,H22F)
5.c Idealised tetrahedral OH refined as rotating group:
 O3(H3A)
;
_olex2_submission_special_instructions 'No special instructions were received'

loop_
_space_group_symop_operation_xyz
'x, y, z'
'-x, -y, -z'

loop_
_atom_site_label
_atom_site_type_symbol
_atom_site_fract_x
_atom_site_fract_y
_atom_site_fract_z
_atom_site_U_iso_or_equiv
_atom_site_adp_type
_atom_site_occupancy
_atom_site_site_symmetry_order
_atom_site_calc_flag
_atom_site_refinement_flags_posn
_atom_site_refinement_flags_adp
_atom_site_refinement_flags_occupancy
_atom_site_disorder_assembly
_atom_site_disorder_group
Ba1 Ba 1.0000 0.5000 1.0000 0.02223(7) Uani 1 2 d S T P . .
Ba2 Ba 0.95755(2) 0.15906(2) 0.32475(2) 0.02491(6) Uani 1 1 d . U . . .
C1 C 0.7954(4) 0.5290(4) 0.2642(4) 0.0371(9) Uani 1 1 d . . . . .
C2 C 0.6925(4) 0.5792(4) 0.3619(3) 0.0286(8) Uani 1 1 d . . . . .
C3 C 0.5955(4) 0.6954(4) 0.3365(3) 0.0282(7) Uani 1 1 d . . . . .
H3 H 0.5963 0.7449 0.2568 0.034 Uiso 1 1 calc R . . . .
C4 C 0.4973(4) 0.7393(4) 0.4271(3) 0.0287(8) Uani 1 1 d . . . . .
C5 C 0.3905(4) 0.8616(4) 0.4037(3) 0.0341(8) Uani 1 1 d . . . . .
C6 C 0.6927(4) 0.5103(4) 0.4783(3) 0.0328(8) Uani 1 1 d . . . . .
H6 H 0.7584 0.4306 0.4963 0.039 Uiso 1 1 calc R . . . .
C7 C 0.4977(4) 0.6699(4) 0.5430(3) 0.0328(8) Uani 1 1 d . . . . .
H7 H 0.4297 0.6997 0.6047 0.039 Uiso 1 1 calc R . . . .
C8 C 0.5978(4) 0.5562(4) 0.5691(3) 0.0333(8) Uani 1 1 d . . . . .
C9 C 0.5994(4) 0.4884(5) 0.6898(4) 0.0430(10) Uani 1 1 d . . . . .
C10 C 0.5936(4) 0.4433(4) 0.7903(3) 0.0408(10) Uani 1 1 d . . . . .
C11 C 0.5682(4) 0.3813(4) 0.9161(3) 0.0322(8) Uani 1 1 d . . . . .
C12 C 0.6703(4) 0.3510(4) 0.9715(3) 0.0327(8) Uani 1 1 d . . . . .
H12 H 0.7595 0.3750 0.9263 0.039 Uiso 1 1 calc R . . . .
C13 C 0.4356(4) 0.3503(4) 0.9834(3) 0.0310(8) Uani 1 1 d . . . . .
H13 H 0.3644 0.3738 0.9464 0.037 Uiso 1 1 calc R . . . .
C14 C 0.7544(4) 0.2527(4) 1.1528(3) 0.0302(8) Uani 1 1 d . . . . .
C15 C 0.6429(4) 0.2854(3) 1.0929(3) 0.0256(7) Uani 1 1 d . . . . .
C16 C 0.5124(3) 0.2505(3) 1.1581(3) 0.0254(7) Uani 1 1 d . . . . .
H16 H 0.4946 0.2024 1.2402 0.031 Uiso 1 1 calc R . . . .
C17 C 0.4073(3) 0.2850(3) 1.1047(3) 0.0256(7) Uani 1 1 d . . . . .
C18 C 0.2633(4) 0.2538(4) 1.1738(3) 0.0285(8) Uani 1 1 d . . . . .
C19 C 1.2093(17) 0.1452(13) 0.5993(13) 0.1020(17) Uani 0.599 1 d . U . A 1
H19A H 1.1758 0.0959 0.6836 0.153 Uiso 0.599 1 calc GR . . A 1
H19B H 1.2564 0.2124 0.5890 0.153 Uiso 0.599 1 calc GR . . A 1
H19C H 1.2757 0.0853 0.5577 0.153 Uiso 0.599 1 calc GR . . A 1
C20 C 0.9946(16) 0.2668(11) 0.6565(12) 0.1044(18) Uani 0.599 1 d . U . A 1
H20A H 0.8920 0.2865 0.6737 0.157 Uiso 0.599 1 calc GR . . A 1
H20B H 1.0274 0.3455 0.6408 0.157 Uiso 0.599 1 calc GR . . A 1
H20C H 1.0212 0.1967 0.7246 0.157 Uiso 0.599 1 calc GR . . A 1
S2 S 1.1664(3) -0.0343(3) 0.0800(2) 0.0708(6) Uani 0.599 1 d . U . B 1
C21 C 1.1336(15) 0.1047(12) -0.0518(11) 0.0862(18) Uani 0.599 1 d . U . B 1
H21A H 1.0319 0.1335 -0.0405 0.129 Uiso 0.599 1 calc GR . . B 1
H21B H 1.1778 0.0770 -0.1215 0.129 Uiso 0.599 1 calc GR . . B 1
H21C H 1.1736 0.1774 -0.0632 0.129 Uiso 0.599 1 calc GR . . B 1
C22 C 1.3344(14) -0.0692(12) 0.0815(11) 0.0879(17) Uani 0.599 1 d . U . B 1
H22A H 1.3432 -0.1344 0.1578 0.132 Uiso 0.599 1 calc GR . . B 1
H22B H 1.3619 0.0108 0.0695 0.132 Uiso 0.599 1 calc GR . . B 1
H22C H 1.3959 -0.1044 0.0180 0.132 Uiso 0.599 1 calc GR . . B 1
O1 O 0.8661(4) 0.4158(3) 0.2915(3) 0.0544(9) Uani 1 1 d . . . . .
O2 O 0.8043(4) 0.6057(3) 0.1606(3) 0.0609(10) Uani 1 1 d . . . . .
O3 O 0.4291(3) 0.9463(3) 0.2979(3) 0.0552(9) Uani 1 1 d . . . . .
H3A H 0.3634 1.0115 0.2882 0.066 Uiso 1 1 calc GR . . . .
O4 O 0.2805(3) 0.8819(3) 0.4765(3) 0.0502(8) Uani 1 1 d . . . . .
O5 O 0.8596(3) 0.3062(3) 1.0961(3) 0.0426(7) Uani 1 1 d . . . . .
O6 O 0.7342(3) 0.1746(3) 1.2562(2) 0.0478(8) Uani 1 1 d . . . . .
O7 O 0.2482(3) 0.1594(3) 1.2706(2) 0.0383(7) Uani 1 1 d . . . . .
O8 O 0.1624(3) 0.3213(3) 1.1345(3) 0.0440(8) Uani 1 1 d . . . . .
O9 O 1.0156(4) 0.1177(3) 0.5348(3) 0.0517(7) Uani 1 1 d . U . . .
O10 O 1.0838(5) 0.0291(4) 0.1693(4) 0.0847(11) Uani 1 1 d . U . . .
S1 S 1.0664(3) 0.22003(17) 0.5416(2) 0.1017(6) Uani 1 1 d . U . . .
C19' C 1.250(2) 0.1399(18) 0.5366(19) 0.0955(19) Uani 0.401 1 d . U . A 2
H19D H 1.2522 0.0666 0.6103 0.143 Uiso 0.401 1 calc GR . . A 2
H19E H 1.3015 0.2033 0.5268 0.143 Uiso 0.401 1 calc GR . . A 2
H19F H 1.2930 0.1071 0.4698 0.143 Uiso 0.401 1 calc GR . . A 2
C20' C 1.095(2) 0.3435(14) 0.4470(17) 0.094(2) Uani 0.401 1 d . U . A 2
H20D H 1.1814 0.3263 0.3856 0.141 Uiso 0.401 1 calc GR . . A 2
H20E H 1.1058 0.4022 0.4791 0.141 Uiso 0.401 1 calc GR . . A 2
H20F H 1.0159 0.3849 0.4128 0.141 Uiso 0.401 1 calc GR . . A 2
S2' S 1.2093(5) 0.0783(4) 0.0512(4) 0.0823(9) Uani 0.401 1 d . U . B 2
C21' C 1.184(2) 0.0638(18) -0.0689(16) 0.0825(16) Uani 0.401 1 d . U . B 2
H21D H 1.2735 0.0261 -0.1157 0.124 Uiso 0.401 1 calc GR . . B 2
H21E H 1.1476 0.1507 -0.1187 0.124 Uiso 0.401 1 calc GR . . B 2
H21F H 1.1157 0.0067 -0.0392 0.124 Uiso 0.401 1 calc GR . . B 2
C22' C 1.346(2) -0.0046(18) 0.0212(16) 0.0845(18) Uani 0.401 1 d . U . B 2
H22D H 1.3331 -0.0894 0.0292 0.127 Uiso 0.401 1 calc GR . . B 2
H22E H 1.3984 -0.0180 0.0747 0.127 Uiso 0.401 1 calc GR . . B 2
H22F H 1.3987 0.0378 -0.0604 0.127 Uiso 0.401 1 calc GR . . B 2

loop_
_atom_site_aniso_label
_atom_site_aniso_U_11
_atom_site_aniso_U_22
_atom_site_aniso_U_33
_atom_site_aniso_U_23
_atom_site_aniso_U_13
_atom_site_aniso_U_12
Ba1 0.01746(13) 0.02415(15) 0.01739(13) -0.00148(11) -0.00453(10) -0.00237(10)
Ba2 0.01977(10) 0.02851(12) 0.02116(11) -0.00364(8) -0.00587(8) -0.00441(8)
C1 0.034(2) 0.040(2) 0.032(2) -0.0175(18) -0.0041(17) -0.0007(17)
C2 0.0314(18) 0.0270(18) 0.0230(17) -0.0075(14) -0.0045(15) -0.0051(15)
C3 0.0300(18) 0.0299(19) 0.0184(16) -0.0034(14) -0.0051(14) -0.0064(15)
C4 0.0251(17) 0.0300(19) 0.0238(17) -0.0054(15) -0.0024(14) -0.0067(14)
C5 0.0282(19) 0.035(2) 0.0302(19) -0.0088(16) -0.0035(16) -0.0045(16)
C6 0.0330(19) 0.031(2) 0.0274(19) -0.0048(16) -0.0109(16) -0.0020(16)
C7 0.0301(19) 0.041(2) 0.0239(18) -0.0116(16) -0.0005(15) -0.0099(16)
C8 0.0331(19) 0.041(2) 0.0194(17) -0.0028(16) -0.0064(15) -0.0102(16)
C9 0.036(2) 0.058(3) 0.026(2) -0.0038(19) -0.0094(17) -0.010(2)
C10 0.036(2) 0.051(3) 0.0240(19) -0.0051(18) -0.0084(17) -0.0047(19)
C11 0.0306(19) 0.040(2) 0.0164(16) -0.0018(15) -0.0066(14) -0.0052(16)
C12 0.0249(18) 0.041(2) 0.0229(17) -0.0029(16) -0.0037(14) -0.0100(16)
C13 0.0273(18) 0.038(2) 0.0239(18) -0.0037(15) -0.0134(15) -0.0028(15)
C14 0.0227(17) 0.039(2) 0.0289(19) -0.0091(16) -0.0082(15) -0.0080(15)
C15 0.0236(17) 0.0297(18) 0.0218(17) -0.0056(14) -0.0077(14) -0.0058(14)
C16 0.0222(16) 0.0305(18) 0.0184(16) -0.0021(14) -0.0062(13) -0.0063(14)
C17 0.0204(16) 0.0279(18) 0.0229(17) -0.0040(14) -0.0061(14) -0.0040(13)
C18 0.0206(16) 0.0316(19) 0.0287(18) -0.0062(15) -0.0090(14) -0.0023(14)
C19 0.154(3) 0.064(3) 0.143(3) -0.021(3) -0.110(3) -0.027(3)
C20 0.166(4) 0.063(3) 0.139(4) -0.034(3) -0.099(3) -0.023(3)
S2 0.0844(15) 0.0660(13) 0.0687(13) -0.0442(11) -0.0042(12) -0.0156(11)
C21 0.095(3) 0.078(3) 0.072(2) -0.038(2) 0.001(2) -0.013(2)
C22 0.090(2) 0.081(3) 0.081(3) -0.038(2) -0.003(2) -0.015(2)
O1 0.054(2) 0.0417(18) 0.061(2) -0.0280(16) -0.0148(17) 0.0116(15)
O2 0.072(2) 0.059(2) 0.0250(15) -0.0171(15) 0.0005(15) 0.0085(18)
O3 0.0424(18) 0.0404(18) 0.0379(17) 0.0045(14) 0.0030(14) 0.0068(14)
O4 0.0308(15) 0.0524(19) 0.0368(16) -0.0094(14) 0.0067(13) 0.0028(13)
O5 0.0327(15) 0.0507(18) 0.0446(17) -0.0035(14) -0.0141(13) -0.0217(13)
O6 0.0363(15) 0.071(2) 0.0289(15) 0.0062(14) -0.0176(13) -0.0223(15)
O7 0.0229(13) 0.0376(15) 0.0344(15) 0.0063(12) -0.0084(11) -0.0054(11)
O8 0.0204(13) 0.0538(18) 0.0390(16) 0.0057(14) -0.0154(12) -0.0037(12)
O9 0.075(2) 0.0444(16) 0.0500(16) -0.0081(13) -0.0361(16) -0.0184(15)
O10 0.096(2) 0.078(2) 0.0716(18) -0.0464(16) -0.0001(17) -0.0067(18)
S1 0.1591(17) 0.0558(9) 0.1386(16) -0.0220(10) -0.1045(14) -0.0205(10)
C19' 0.150(3) 0.060(3) 0.139(4) -0.023(3) -0.111(3) -0.030(3)
C20' 0.153(4) 0.047(3) 0.139(4) -0.023(3) -0.103(3) -0.027(3)
S2' 0.0969(19) 0.0789(17) 0.0742(16) -0.0455(14) -0.0004(15) -0.0240(15)
C21' 0.095(3) 0.076(3) 0.071(2) -0.042(2) -0.001(2) -0.014(3)
C22' 0.091(2) 0.079(3) 0.076(3) -0.038(2) -0.001(2) -0.019(2)

loop_
_atom_type_symbol
_atom_type_description
_atom_type_scat_dispersion_real
_atom_type_scat_dispersion_imag
_atom_type_scat_source
C C 0.0033 0.0016 'International Tables Vol C Tables 4.2.6.8 and 6.1.1.4'
H H 0.0000 0.0000 'International Tables Vol C Tables 4.2.6.8 and 6.1.1.4'
O O 0.0106 0.0060 'International Tables Vol C Tables 4.2.6.8 and 6.1.1.4'
S S 0.1246 0.1234 'International Tables Vol C Tables 4.2.6.8 and 6.1.1.4'
Ba Ba -0.3244 2.2819 'International Tables Vol C Tables 4.2.6.8 and 6.1.1.4'

loop_
_geom_angle_atom_site_label_1
_geom_angle_atom_site_label_2
_geom_angle_atom_site_label_3
_geom_angle
_geom_angle_site_symmetry_1
_geom_angle_site_symmetry_3
Ba2 Ba1 Ba2 180.0 2_766 1_556
C1 Ba1 Ba2 58.32(7) 2_766 2_766
C1 Ba1 Ba2 121.68(7) 2_766 1_556
C1 Ba1 Ba2 58.32(7) 1_556 1_556
C1 Ba1 Ba2 121.68(7) 1_556 2_766
C1 Ba1 C1 180.0 1_556 2_766
O1 Ba1 Ba2 37.62(5) 2_766 2_766
O1 Ba1 Ba2 142.38(5) 1_556 2_766
O1 Ba1 Ba2 142.38(5) 2_766 1_556
O1 Ba1 Ba2 37.62(5) 1_556 1_556
O1 Ba1 C1 158.52(8) 2_766 1_556
O1 Ba1 C1 21.48(8) 1_556 1_556
O1 Ba1 C1 158.52(8) 1_556 2_766
O1 Ba1 C1 21.48(8) 2_766 2_766
O1 Ba1 O1 180.0 1_556 2_766
O2 Ba1 Ba2 77.93(7) 1_556 1_556
O2 Ba1 Ba2 102.07(7) 2_766 1_556
O2 Ba1 Ba2 77.93(7) 2_766 2_766
O2 Ba1 Ba2 102.07(7) 1_556 2_766
O2 Ba1 C1 20.13(10) 1_556 1_556
O2 Ba1 C1 159.87(10) 1_556 2_766
O2 Ba1 C1 20.13(10) 2_766 2_766
O2 Ba1 C1 159.87(10) 2_766 1_556
O2 Ba1 O1 138.38(9) 2_766 1_556
O2 Ba1 O1 41.62(9) 2_766 2_766
O2 Ba1 O1 138.38(9) 1_556 2_766
O2 Ba1 O1 41.62(9) 1_556 1_556
O2 Ba1 O2 180.0 2_766 1_556
O5 Ba1 Ba2 134.96(6) 2_767 1_556
O5 Ba1 Ba2 45.04(6) . 1_556
O5 Ba1 Ba2 134.96(6) . 2_766
O5 Ba1 Ba2 45.04(6) 2_767 2_766
O5 Ba1 C1 76.31(10) 2_767 2_766
O5 Ba1 C1 103.69(10) 2_767 1_556
O5 Ba1 C1 103.68(10) . 2_766
O5 Ba1 C1 76.32(10) . 1_556
O5 Ba1 O1 66.02(9) 2_767 2_766
O5 Ba1 O1 113.98(9) . 2_766
O5 Ba1 O1 66.02(9) . 1_556
O5 Ba1 O1 113.98(9) 2_767 1_556
O5 Ba1 O2 93.00(11) . 2_766
O5 Ba1 O2 87.00(11) 2_767 2_766
O5 Ba1 O2 93.00(11) 2_767 1_556
O5 Ba1 O2 87.00(11) . 1_556
O5 Ba1 O5 180.0 2_767 .
O5 Ba1 O8 98.99(9) 2_767 1_655
O5 Ba1 O8 81.01(9) 2_767 2_667
O5 Ba1 O8 81.01(9) . 1_655
O5 Ba1 O8 98.99(9) . 2_667
O8 Ba1 Ba2 41.66(6) 1_655 1_556
O8 Ba1 Ba2 41.66(6) 2_667 2_766
O8 Ba1 Ba2 138.34(6) 1_655 2_766
O8 Ba1 Ba2 138.34(6) 2_667 1_556
O8 Ba1 C1 81.12(10) 1_655 1_556
O8 Ba1 C1 98.88(10) 1_655 2_766
O8 Ba1 C1 98.88(10) 2_667 1_556
O8 Ba1 C1 81.12(10) 2_667 2_766
O8 Ba1 O1 61.76(8) 1_655 1_556
O8 Ba1 O1 61.76(8) 2_667 2_766
O8 Ba1 O1 118.24(8) 2_667 1_556
O8 Ba1 O1 118.24(8) 1_655 2_766
O8 Ba1 O2 99.63(10) 2_667 2_766
O8 Ba1 O2 80.37(10) 2_667 1_556
O8 Ba1 O2 99.63(10) 1_655 1_556
O8 Ba1 O2 80.37(10) 1_655 2_766
O8 Ba1 O8 180.00(11) 2_667 1_655
C14 Ba2 Ba1 57.68(7) 1_554 1_554
C14 Ba2 C18 111.21(9) 1_554 1_654
C18 Ba2 Ba1 58.93(6) 1_654 1_554
O1 Ba2 Ba1 49.14(7) . 1_554
O1 Ba2 C14 76.46(10) . 1_554
O1 Ba2 C18 81.98(10) . 1_654
O1 Ba2 O4 86.94(10) . 2_666
O1 Ba2 O5 68.66(10) . 1_554
O1 Ba2 O6 86.17(11) . 1_554
O1 Ba2 O7 96.37(10) . 1_654
O1 Ba2 O8 67.05(10) . 1_654
O1 Ba2 O9 154.53(10) . 2_756
O1 Ba2 O9 90.89(10) . .
O1 Ba2 O10 131.03(12) . .
O4 Ba2 Ba1 127.66(6) 2_666 1_554
O4 Ba2 C14 89.31(9) 2_666 1_554
O4 Ba2 C18 153.42(10) 2_666 1_654
O4 Ba2 O5 109.11(8) 2_666 1_554
O4 Ba2 O7 138.84(9) 2_666 1_654
O4 Ba2 O8 153.01(9) 2_666 1_654
O4 Ba2 O9 67.99(10) 2_666 .
O4 Ba2 O9 70.28(10) 2_666 2_756
O5 Ba2 Ba1 36.73(5) 1_554 1_554
O5 Ba2 C14 22.24(8) 1_554 1_554
O5 Ba2 C18 89.24(8) 1_554 1_654
O6 Ba2 Ba1 78.42(6) 1_554 1_554
O6 Ba2 C14 21.33(8) 1_554 1_554
O6 Ba2 C18 132.06(8) 1_554 1_654
O6 Ba2 O4 70.65(9) 1_554 2_666
O6 Ba2 O5 43.56(7) 1_554 1_554
O6 Ba2 O7 150.40(9) 1_554 1_654
O6 Ba2 O8 112.68(8) 1_554 1_654
O6 Ba2 O9 138.63(10) 1_554 .
O6 Ba2 O9 96.42(9) 1_554 2_756
O7 Ba2 Ba1 81.10(5) 1_654 1_554
O7 Ba2 C14 131.43(8) 1_654 1_554
O7 Ba2 C18 22.21(8) 1_654 1_654
O7 Ba2 O5 110.25(7) 1_654 1_554
O7 Ba2 O8 44.15(7) 1_654 1_654
O7 Ba2 O9 93.72(9) 1_654 2_756
O8 Ba2 Ba1 36.95(5) 1_654 1_554
O8 Ba2 C14 91.35(8) 1_654 1_554
O8 Ba2 C18 21.99(8) 1_654 1_654
O8 Ba2 O5 69.12(7) 1_654 1_554
O9 Ba2 Ba1 156.14(7) 2_756 1_554
O9 Ba2 Ba1 128.07(6) . 1_554
O9 Ba2 C14 154.76(10) . 1_554
O9 Ba2 C14 113.30(9) 2_756 1_554
O9 Ba2 C18 113.45(9) 2_756 1_654
O9 Ba2 C18 88.02(9) . 1_654
O9 Ba2 O5 159.55(9) . 1_554
O9 Ba2 O5 128.77(8) 2_756 1_554
O9 Ba2 O7 70.94(9) . 1_654
O9 Ba2 O8 133.01(9) 2_756 1_654
O9 Ba2 O8 103.86(9) . 1_654
O9 Ba2 O9 70.46(10) . 2_756
O10 Ba2 Ba1 82.08(10) . 1_554
O10 Ba2 C14 73.06(13) . 1_554
O10 Ba2 C18 74.68(13) . 1_654
O10 Ba2 O4 129.34(13) . 2_666
O10 Ba2 O5 68.61(12) . 1_554
O10 Ba2 O6 79.03(13) . 1_554
O10 Ba2 O7 77.17(13) . 1_654
O10 Ba2 O8 76.26(12) . 1_654
O10 Ba2 O9 129.73(13) . .
O10 Ba2 O9 74.06(12) . 2_756
C2 C1 Ba1 164.6(3) . 1_554
O1 C1 Ba1 77.0(2) . 1_554
O1 C1 C2 118.4(4) . .
O1 C1 O2 124.7(4) . .
O2 C1 Ba1 47.8(2) . 1_554
O2 C1 C2 116.9(4) . .
C3 C2 C1 120.3(3) . .
C6 C2 C1 120.6(3) . .
C6 C2 C3 119.1(3) . .
C4 C3 C2 120.3(3) . .
C3 C4 C5 121.9(3) . .
C7 C4 C3 120.3(3) . .
C7 C4 C5 117.8(3) . .
O3 C5 C4 113.5(3) . .
O4 C5 C4 123.0(4) . .
O4 C5 O3 123.4(4) . .
C2 C6 C8 120.9(3) . .
C4 C7 C8 120.0(3) . .
C6 C8 C9 121.7(4) . .
C7 C8 C6 119.4(3) . .
C7 C8 C9 118.9(4) . .
C10 C9 C8 173.9(5) . .
C9 C10 C11 171.4(5) . .
C12 C11 C10 122.6(4) . .
C12 C11 C13 119.6(3) . .
C13 C11 C10 117.8(3) . .
C11 C12 C15 120.5(3) . .
C17 C13 C11 120.2(3) . .
C15 C14 Ba2 170.3(2) . 1_556
O5 C14 Ba2 71.3(2) . 1_556
O5 C14 C15 118.2(3) . .
O6 C14 Ba2 53.16(18) . 1_556
O6 C14 C15 117.4(3) . .
O6 C14 O5 124.4(3) . .
C12 C15 C14 120.3(3) . .
C16 C15 C12 119.3(3) . .
C16 C15 C14 120.5(3) . .
C15 C16 C17 120.9(3) . .
C13 C17 C16 119.5(3) . .
C13 C17 C18 118.5(3) . .
C16 C17 C18 122.0(3) . .
C17 C18 Ba2 175.0(3) . 1_456
O7 C18 Ba2 58.40(18) . 1_456
O7 C18 C17 119.0(3) . .
O8 C18 Ba2 63.7(2) . 1_456
O8 C18 C17 119.1(3) . .
O8 C18 O7 121.9(3) . .
C22 S2 C21 112.7(6) . .
O10 S2 C21 98.4(4) . .
O10 S2 C22 105.9(5) . .
Ba2 O1 Ba1 93.24(9) . 1_554
C1 O1 Ba1 81.5(2) . 1_554
C1 O1 Ba2 160.8(3) . .
C1 O2 Ba1 112.1(3) . 1_554
C5 O4 Ba2 161.6(3) . 2_666
Ba1 O5 Ba2 98.24(8) . 1_556
C14 O5 Ba1 156.0(3) . .
C14 O5 Ba2 86.5(2) . 1_556
C14 O6 Ba2 105.5(2) . 1_556
C18 O7 Ba2 99.4(2) . 1_456
Ba1 O8 Ba2 101.39(8) 1_455 1_456
C18 O8 Ba1 164.2(3) . 1_455
C18 O8 Ba2 94.3(2) . 1_456
Ba2 O9 Ba2 109.54(10) . 2_756
S1 O9 Ba2 119.29(18) . .
S1 O9 Ba2 128.44(17) . 2_756
S2 O10 Ba2 173.4(3) . .
S2' O10 Ba2 121.9(3) . .
C20 S1 C19 84.3(7) . .
O9 S1 C19 108.5(4) . .
O9 S1 C20 119.9(5) . .
O9 S1 C19' 100.6(5) . .
C20' S1 O9 125.8(6) . .
C20' S1 C19' 97.4(10) . .
O10 S2' C21' 109.4(7) . .
C22' S2' O10 123.1(8) . .
C22' S2' C21' 85.3(10) . .

loop_
_geom_bond_atom_site_label_1
_geom_bond_atom_site_label_2
_geom_bond_distance
_geom_bond_site_symmetry_2
Ba1 Ba2 4.3815(4) 1_556
Ba1 Ba2 4.3815(4) 2_766
Ba1 C1 3.370(4) 1_556
Ba1 C1 3.370(4) 2_766
Ba1 O1 3.319(3) 1_556
Ba1 O1 3.319(3) 2_766
Ba1 O2 2.693(3) 2_766
Ba1 O2 2.693(3) 1_556
Ba1 O5 2.647(3) .
Ba1 O5 2.647(3) 2_767
Ba1 O8 2.687(3) 1_655
Ba1 O8 2.687(3) 2_667
Ba2 Ba1 4.3815(4) 1_554
Ba2 C14 3.301(4) 1_554
Ba2 C18 3.304(4) 1_654
Ba2 O1 2.679(3) .
Ba2 O4 2.813(3) 2_666
Ba2 O5 3.133(3) 1_554
Ba2 O6 2.742(3) 1_554
Ba2 O7 2.852(3) 1_654
Ba2 O8 2.971(3) 1_654
Ba2 O9 2.905(3) 2_756
Ba2 O9 2.844(3) .
Ba2 O10 2.690(4) .
C1 Ba1 3.370(4) 1_554
C1 C2 1.505(5) .
C1 O1 1.248(5) .
C1 O2 1.252(5) .
C2 C3 1.391(5) .
C2 C6 1.386(5) .
C3 C4 1.389(5) .
C4 C5 1.485(5) .
C4 C7 1.381(5) .
C5 O3 1.308(5) .
C5 O4 1.205(5) .
C6 C8 1.393(5) .
C7 C8 1.392(5) .
C8 C9 1.438(5) .
C9 C10 1.174(6) .
C10 C11 1.440(5) .
C11 C12 1.391(5) .
C11 C13 1.395(5) .
C12 C15 1.394(5) .
C13 C17 1.391(5) .
C14 Ba2 3.301(4) 1_556
C14 C15 1.514(5) .
C14 O5 1.252(4) .
C14 O6 1.246(4) .
C15 C16 1.387(5) .
C16 C17 1.391(5) .
C17 C18 1.500(5) .
C18 Ba2 3.304(4) 1_456
C18 O7 1.266(4) .
C18 O8 1.240(4) .
C19 S1 1.746(13) .
C20 S1 1.623(13) .
S2 C21 1.849(13) .
S2 C22 1.683(14) .
S2 O10 1.466(4) .
O1 Ba1 3.319(3) 1_554
O2 Ba1 2.693(3) 1_554
O4 Ba2 2.813(3) 2_666
O5 Ba2 3.133(3) 1_556
O6 Ba2 2.742(3) 1_556
O7 Ba2 2.852(3) 1_456
O8 Ba1 2.687(3) 1_455
O8 Ba2 2.971(3) 1_456
O9 Ba2 2.905(3) 2_756
O9 S1 1.477(3) .
O10 S2' 1.615(6) .
S1 C19' 1.83(2) .
S1 C20' 1.462(16) .
S2' C21' 1.764(19) .
S2' C22' 1.452(18) .
